data_4062961
_journal_name_full Organometallics
_journal_paper_doi 10.1021/om049793e
_journal_year 2004
_chemical_formula_sum 'C50 H39 B F24 Fe O2'
_chemical_formula_weight 1194.47
_space_group_IT_number 61
_symmetry_cell_setting orthorhombic
_symmetry_space_group_name_Hall '-P 2ac 2ab'
_symmetry_space_group_name_H-M 'P b c a'
_cell_angle_alpha 90.00
_cell_angle_beta 90.00
_cell_angle_gamma 90.00
_cell_formula_units_Z 8
_cell_length_a 17.935(4)
_cell_length_b 19.412(4)
_cell_length_c 29.048(6)
_cell_measurement_temperature 150(2)
_cell_volume 10113(4)
_diffrn_ambient_temperature 150(2)
_exptl_crystal_density_diffrn 1.569
_cod_database_code 4062961

loop_
_symmetry_equiv_pos_as_xyz
'x, y, z'
'-x+1/2, -y, z+1/2'
'x+1/2, -y+1/2, -z'
'-x, y+1/2, -z+1/2'
'-x, -y, -z'
'x-1/2, y, -z-1/2'
'-x-1/2, y-1/2, z'
'x, -y-1/2, z-1/2'

loop_
_atom_site_label
_atom_site_type_symbol
_atom_site_fract_x
_atom_site_fract_y
_atom_site_fract_z
_atom_site_U_iso_or_equiv
_atom_site_adp_type
_atom_site_occupancy
_atom_site_symmetry_multiplicity
_atom_site_calc_flag
_atom_site_refinement_flags
_atom_site_disorder_assembly
_atom_site_disorder_group
Fe1 Fe 0.77936(4) 0.16448(4) 0.56134(2) 0.0342(3) Uani 1 1 d U . .
F1 F 0.6229(3) 0.26212(17) 0.34795(14) 0.0730(12) Uani 1 1 d U . .
F2 F 0.7019(2) 0.21318(19) 0.39065(14) 0.0659(11) Uani 1 1 d U . .
F3 F 0.5872(2) 0.1899(2) 0.39851(14) 0.0755(12) Uani 1 1 d U . .
F4 F 0.5017(3) 0.1253(3) 0.22245(17) 0.1107(19) Uani 1 1 d U . .
F5 F 0.6030(3) 0.1216(4) 0.18659(16) 0.123(2) Uani 1 1 d U . .
F6 F 0.5468(3) 0.0319(2) 0.20350(14) 0.0767(13) Uani 1 1 d U . .
F7 F 0.8863(4) 0.1127(2) 0.17896(15) 0.1155(19) Uani 1 1 d U . .
F8 F 0.8325(3) 0.0387(3) 0.14078(16) 0.1049(17) Uani 1 1 d U . .
F9 F 0.9480(3) 0.0405(3) 0.14236(15) 0.0941(16) Uani 1 1 d U . .
F10 F 1.06264(16) -0.12315(16) 0.24870(12) 0.0467(8) Uani 1 1 d U . .
F11 F 0.98305(19) -0.20055(18) 0.23263(16) 0.0677(11) Uani 1 1 d U . .
F12 F 0.9986(2) -0.1694(2) 0.30209(15) 0.0836(15) Uani 1 1 d U . .
F13 F 0.75243(19) -0.28596(17) 0.25110(12) 0.0525(9) Uani 1 1 d U . .
F14 F 0.6463(2) -0.26112(18) 0.22375(12) 0.0632(11) Uani 1 1 d U . .
F15 F 0.6569(2) -0.33585(16) 0.27831(14) 0.0608(10) Uani 1 1 d U . .
F16 F 0.5066(3) -0.2233(2) 0.39539(19) 0.1012(17) Uani 1 1 d U . .
F17 F 0.5729(2) -0.1584(3) 0.43716(13) 0.0864(14) Uani 1 1 d U . .
F18 F 0.4980(2) -0.1157(2) 0.38974(13) 0.0674(11) Uani 1 1 d U . .
F19 F 0.7786(2) -0.1576(3) 0.48164(17) 0.0917(16) Uani 1 1 d U . .
F20 F 0.8830(3) -0.1903(2) 0.46002(15) 0.0908(15) Uani 1 1 d U . .
F21 F 0.8749(2) -0.12055(19) 0.51471(12) 0.0657(11) Uani 1 1 d U . .
F22 F 1.03066(19) 0.0588(2) 0.41439(15) 0.0666(11) Uani 1 1 d U . .
F23 F 0.9591(2) 0.10993(19) 0.46155(13) 0.0633(10) Uani 1 1 d U . .
F24 F 0.9545(3) 0.1329(2) 0.38965(16) 0.0848(15) Uani 1 1 d U . .
O1 O 0.8243(3) 0.2164(3) 0.47092(15) 0.0657(13) Uani 1 1 d U . .
O2 O 0.8406(5) 0.0268(4) 0.5452(2) 0.139(3) Uani 1 1 d U . .
C1 C 0.8056(3) 0.1957(3) 0.5056(2) 0.0422(13) Uani 1 1 d U . .
C2 C 0.8116(5) 0.0781(4) 0.5487(3) 0.072(2) Uani 1 1 d U . .
C3 C 0.6694(3) 0.1840(3) 0.5408(2) 0.0459(14) Uani 1 1 d U . .
H3A H 0.6387 0.2109 0.5627 0.055 Uiso 1 1 calc R . .
H3B H 0.6629 0.1993 0.5085 0.055 Uiso 1 1 calc R . .
C4 C 0.6702(4) 0.1131(4) 0.5477(2) 0.0616(18) Uani 1 1 d U . .
H4 H 0.6447 0.1006 0.5772 0.074 Uiso 1 1 calc R . .
C5 C 0.6564(4) 0.0576(3) 0.5103(2) 0.0581(17) Uani 1 1 d U . .
C6 C 0.6983(4) 0.0693(4) 0.4662(2) 0.0604(18) Uani 1 1 d U . .
H6A H 0.7513 0.0595 0.4711 0.091 Uiso 1 1 calc R . .
H6B H 0.6923 0.1173 0.4566 0.091 Uiso 1 1 calc R . .
H6C H 0.6787 0.0387 0.4423 0.091 Uiso 1 1 calc R . .
C7 C 0.6611(7) -0.0143(5) 0.5267(3) 0.107(3) Uani 1 1 d U . .
H7A H 0.6576 -0.0458 0.5004 0.161 Uiso 1 1 calc R . .
H7B H 0.6201 -0.0235 0.5481 0.161 Uiso 1 1 calc R . .
H7C H 0.7088 -0.0214 0.5425 0.161 Uiso 1 1 calc R . .
C8 C 0.5715(5) 0.0715(5) 0.4968(3) 0.103(3) Uani 1 1 d U . .
H8A H 0.5571 0.0412 0.4714 0.154 Uiso 1 1 calc R . .
H8B H 0.5656 0.1197 0.4873 0.154 Uiso 1 1 calc R . .
H8C H 0.5395 0.0624 0.5235 0.154 Uiso 1 1 calc R . .
C9 C 0.7732(3) 0.2504(3) 0.60757(18) 0.0376(12) Uani 1 1 d U . .
C10 C 0.7553(3) 0.1882(3) 0.63183(17) 0.0365(12) Uani 1 1 d U . .
C11 C 0.8178(3) 0.1445(3) 0.62923(19) 0.0432(14) Uani 1 1 d U . .
C12 C 0.8743(3) 0.1774(3) 0.6023(2) 0.0450(14) Uani 1 1 d U . .
C13 C 0.8464(3) 0.2437(3) 0.58971(19) 0.0431(14) Uani 1 1 d U . .
C14 C 0.7260(4) 0.3139(3) 0.6068(2) 0.0571(17) Uani 1 1 d U . .
H14A H 0.7378 0.3426 0.6336 0.086 Uiso 1 1 calc R . .
H14B H 0.6732 0.3009 0.6077 0.086 Uiso 1 1 calc R . .
H14C H 0.7361 0.3399 0.5785 0.086 Uiso 1 1 calc R . .
C15 C 0.6856(3) 0.1752(4) 0.6589(2) 0.0540(17) Uani 1 1 d U . .
H15A H 0.6834 0.1266 0.6678 0.081 Uiso 1 1 calc R . .
H15B H 0.6420 0.1866 0.6400 0.081 Uiso 1 1 calc R . .
H15C H 0.6857 0.2040 0.6866 0.081 Uiso 1 1 calc R . .
C16 C 0.8262(4) 0.0777(4) 0.6548(2) 0.065(2) Uani 1 1 d U . .
H16A H 0.8443 0.0869 0.6860 0.098 Uiso 1 1 calc R . .
H16B H 0.8621 0.0482 0.6387 0.098 Uiso 1 1 calc R . .
H16C H 0.7779 0.0543 0.6564 0.098 Uiso 1 1 calc R . .
C17 C 0.9516(4) 0.1521(4) 0.5926(3) 0.072(2) Uani 1 1 d U . .
H17A H 0.9872 0.1772 0.6119 0.108 Uiso 1 1 calc R . .
H17B H 0.9635 0.1597 0.5601 0.108 Uiso 1 1 calc R . .
H17C H 0.9546 0.1028 0.5996 0.108 Uiso 1 1 calc R . .
C18 C 0.8898(4) 0.2993(4) 0.5655(2) 0.0629(19) Uani 1 1 d U . .
H18A H 0.9197 0.3248 0.5880 0.094 Uiso 1 1 calc R . .
H18B H 0.8551 0.3310 0.5502 0.094 Uiso 1 1 calc R . .
H18C H 0.9228 0.2784 0.5425 0.094 Uiso 1 1 calc R . .
C19 C 0.7016(2) 0.0337(2) 0.31179(15) 0.0236(10) Uani 1 1 d U . .
C20 C 0.6950(3) 0.0902(2) 0.34146(16) 0.0261(10) Uani 1 1 d U . .
H20 H 0.7253 0.0914 0.3683 0.031 Uiso 1 1 calc R . .
C21 C 0.6463(3) 0.1445(3) 0.33360(17) 0.0298(11) Uani 1 1 d U . .
C22 C 0.6024(3) 0.1454(3) 0.29383(18) 0.0330(12) Uani 1 1 d U . .
H22 H 0.5694 0.1827 0.2878 0.040 Uiso 1 1 calc R . .
C23 C 0.6082(3) 0.0909(3) 0.26370(17) 0.0297(11) Uani 1 1 d U . .
C24 C 0.6560(3) 0.0362(2) 0.27250(16) 0.0262(10) Uani 1 1 d U . .
H24 H 0.6579 -0.0009 0.2512 0.031 Uiso 1 1 calc R . .
C25 C 0.6394(3) 0.2017(3) 0.36719(19) 0.0376(13) Uani 1 1 d U . .
C26 C 0.5662(3) 0.0930(3) 0.21911(19) 0.0368(13) Uani 1 1 d U . .
C27 C 0.8218(2) -0.0365(2) 0.27937(15) 0.0228(10) Uani 1 1 d U . .
C28 C 0.8282(3) 0.0073(2) 0.24084(15) 0.0257(10) Uani 1 1 d U . .
H28 H 0.7914 0.0418 0.2360 0.031 Uiso 1 1 calc R . .
C29 C 0.8866(3) 0.0014(2) 0.20969(16) 0.0273(11) Uani 1 1 d U . .
C30 C 0.9409(3) -0.0475(3) 0.21529(16) 0.0295(11) Uani 1 1 d U . .
H30 H 0.9809 -0.0510 0.1940 0.035 Uiso 1 1 calc R . .
C31 C 0.9363(3) -0.0919(2) 0.25289(17) 0.0283(11) Uani 1 1 d U . .
C32 C 0.8780(2) -0.0858(2) 0.28361(16) 0.0239(10) Uani 1 1 d U . .
H32 H 0.8760 -0.1167 0.3089 0.029 Uiso 1 1 calc R . .
C33 C 0.8899(3) 0.0480(3) 0.16929(18) 0.0376(13) Uani 1 1 d U . .
C34 C 0.9942(3) -0.1461(3) 0.2588(2) 0.0402(13) Uani 1 1 d U . .
C35 C 0.7058(2) -0.1019(2) 0.32074(15) 0.0220(10) Uani 1 1 d U . .
C36 C 0.7161(2) -0.1595(2) 0.29271(15) 0.0227(10) Uani 1 1 d U . .
H36 H 0.7536 -0.1583 0.2696 0.027 Uiso 1 1 calc R . .
C37 C 0.6730(2) -0.2188(2) 0.29760(16) 0.0253(10) Uani 1 1 d U . .
C38 C 0.6185(3) -0.2230(3) 0.33087(17) 0.0305(11) Uani 1 1 d U . .
H38 H 0.5900 -0.2638 0.3346 0.037 Uiso 1 1 calc R . .
C39 C 0.6064(3) -0.1656(3) 0.35895(18) 0.0298(11) Uani 1 1 d U . .
C40 C 0.6485(2) -0.1065(2) 0.35326(16) 0.0259(10) Uani 1 1 d U . .
H40 H 0.6381 -0.0677 0.3721 0.031 Uiso 1 1 calc R . .
C41 C 0.6819(3) -0.2751(3) 0.26354(19) 0.0355(13) Uani 1 1 d U . .
C42 C 0.5470(3) -0.1668(3) 0.39503(19) 0.0392(13) Uani 1 1 d U . .
C43 C 0.8057(2) -0.0279(2) 0.36800(15) 0.0228(10) Uani 1 1 d U . .
C44 C 0.8039(2) -0.0786(2) 0.40178(16) 0.0242(10) Uani 1 1 d U . .
H44 H 0.7696 -0.1155 0.3984 0.029 Uiso 1 1 calc R . .
C45 C 0.8500(3) -0.0778(2) 0.44021(16) 0.0259(10) Uani 1 1 d U . .
C46 C 0.9011(3) -0.0252(3) 0.44619(17) 0.0308(11) Uani 1 1 d U . .
H46 H 0.9330 -0.0244 0.4723 0.037 Uiso 1 1 calc R . .
C47 C 0.9048(3) 0.0265(2) 0.41315(16) 0.0281(11) Uani 1 1 d U . .
C48 C 0.8580(3) 0.0250(2) 0.37499(16) 0.0250(10) Uani 1 1 d U . .
H48 H 0.8615 0.0609 0.3529 0.030 Uiso 1 1 calc R . .
C49 C 0.8466(3) -0.1351(3) 0.47384(17) 0.0329(12) Uani 1 1 d U . .
C50 C 0.9607(3) 0.0824(3) 0.41929(19) 0.0394(13) Uani 1 1 d U . .
B1 B 0.7575(3) -0.0318(3) 0.31937(17) 0.0236(11) Uani 1 1 d U . .

loop_
_atom_site_aniso_label
_atom_site_aniso_U_11
_atom_site_aniso_U_22
_atom_site_aniso_U_33
_atom_site_aniso_U_23
_atom_site_aniso_U_13
_atom_site_aniso_U_12
Fe1 0.0376(4) 0.0377(5) 0.0272(4) -0.0008(3) 0.0032(3) -0.0012(3)
F1 0.120(3) 0.0331(19) 0.066(2) -0.0067(17) -0.014(2) 0.023(2)
F2 0.069(2) 0.057(2) 0.072(2) -0.0320(19) -0.019(2) 0.0156(19)
F3 0.086(3) 0.071(2) 0.069(3) -0.034(2) 0.037(2) -0.006(2)
F4 0.097(3) 0.145(4) 0.091(3) -0.042(3) -0.054(3) 0.077(3)
F5 0.107(3) 0.203(5) 0.060(3) 0.064(3) -0.039(3) -0.082(4)
F6 0.102(3) 0.065(3) 0.063(2) -0.0023(19) -0.044(2) -0.003(2)
F7 0.252(6) 0.043(2) 0.052(2) 0.0125(19) 0.036(3) 0.006(3)
F8 0.107(3) 0.141(4) 0.067(3) 0.054(3) -0.029(3) -0.035(3)
F9 0.101(3) 0.111(3) 0.070(3) 0.048(3) 0.046(2) 0.034(3)
F10 0.0251(16) 0.0499(19) 0.065(2) -0.0048(16) 0.0103(15) 0.0060(14)
F11 0.048(2) 0.0345(19) 0.121(3) -0.013(2) 0.012(2) 0.0057(16)
F12 0.062(2) 0.117(3) 0.072(3) 0.050(2) 0.032(2) 0.058(2)
F13 0.0466(19) 0.0432(18) 0.068(2) -0.0200(17) 0.0096(17) 0.0071(15)
F14 0.084(3) 0.054(2) 0.052(2) -0.0238(17) -0.0301(19) 0.0205(19)
F15 0.074(2) 0.0297(18) 0.079(3) -0.0120(17) 0.015(2) -0.0109(16)
F16 0.098(3) 0.067(3) 0.139(4) -0.012(3) 0.081(3) -0.031(2)
F17 0.059(2) 0.161(4) 0.039(2) 0.015(2) 0.0149(18) 0.015(3)
F18 0.052(2) 0.084(3) 0.066(2) 0.024(2) 0.0295(18) 0.029(2)
F19 0.061(2) 0.121(4) 0.093(3) 0.074(3) -0.024(2) -0.036(2)
F20 0.164(4) 0.040(2) 0.068(3) 0.0160(19) 0.028(3) 0.026(3)
F21 0.102(3) 0.058(2) 0.0376(19) 0.0124(16) -0.0308(19) -0.025(2)
F22 0.0379(19) 0.073(2) 0.089(3) -0.018(2) -0.0014(19) -0.0202(18)
F23 0.067(2) 0.060(2) 0.063(2) -0.0270(19) 0.0015(19) -0.0264(19)
F24 0.098(3) 0.061(2) 0.095(3) 0.036(2) -0.049(3) -0.047(2)
O1 0.063(3) 0.094(4) 0.040(3) 0.016(2) 0.010(2) -0.011(3)
O2 0.230(9) 0.109(5) 0.079(4) -0.029(4) -0.046(5) 0.096(6)
C1 0.036(3) 0.054(3) 0.037(3) 0.000(3) 0.000(2) -0.002(2)
C2 0.087(4) 0.066(4) 0.064(4) 0.000(3) 0.001(3) 0.024(4)
C3 0.052(3) 0.045(3) 0.040(3) -0.001(2) 0.003(3) -0.003(3)
C4 0.066(4) 0.069(4) 0.049(3) -0.004(3) 0.007(3) -0.010(3)
C5 0.074(4) 0.056(3) 0.045(3) -0.012(3) 0.014(3) -0.021(3)
C6 0.093(5) 0.058(4) 0.031(3) -0.002(3) 0.006(3) -0.009(4)
C7 0.174(8) 0.073(5) 0.076(5) 0.005(4) 0.002(6) -0.034(6)
C8 0.095(6) 0.117(7) 0.097(6) -0.040(5) 0.023(5) -0.045(5)
C9 0.042(3) 0.040(3) 0.031(2) -0.006(2) -0.005(2) -0.001(2)
C10 0.041(3) 0.043(3) 0.025(2) 0.001(2) -0.001(2) -0.005(2)
C11 0.047(3) 0.048(3) 0.035(3) 0.005(2) -0.011(2) -0.006(3)
C12 0.039(3) 0.049(3) 0.047(3) 0.000(2) -0.005(2) -0.005(2)
C13 0.045(3) 0.048(3) 0.037(3) -0.004(2) 0.002(2) -0.011(3)
C14 0.072(5) 0.047(4) 0.052(4) -0.017(3) -0.009(3) 0.005(3)
C15 0.052(4) 0.079(5) 0.031(3) -0.004(3) 0.005(3) -0.014(3)
C16 0.069(4) 0.065(5) 0.063(4) 0.023(4) -0.024(4) -0.008(4)
C17 0.042(4) 0.094(6) 0.079(5) -0.001(4) -0.002(4) 0.008(4)
C18 0.066(4) 0.067(5) 0.056(4) 0.003(3) 0.009(3) -0.032(4)
C19 0.022(2) 0.026(2) 0.023(2) -0.0011(18) 0.0057(18) -0.0008(18)
C20 0.029(2) 0.026(2) 0.024(2) -0.0007(19) 0.0023(19) 0.0032(19)
C21 0.030(2) 0.029(2) 0.030(2) -0.001(2) 0.004(2) 0.003(2)
C22 0.031(2) 0.029(2) 0.039(3) 0.006(2) 0.001(2) 0.006(2)
C23 0.025(2) 0.031(2) 0.034(2) -0.002(2) -0.002(2) 0.001(2)
C24 0.028(2) 0.026(2) 0.024(2) -0.0029(19) -0.0005(19) 0.000(2)
C25 0.040(3) 0.035(3) 0.038(3) -0.003(2) 0.000(2) 0.008(2)
C26 0.034(3) 0.036(3) 0.040(3) 0.007(2) -0.005(2) 0.003(2)
C27 0.024(2) 0.023(2) 0.022(2) -0.0054(18) -0.0007(18) -0.0024(18)
C28 0.028(2) 0.024(2) 0.025(2) -0.0029(18) -0.0015(19) 0.0002(19)
C29 0.033(2) 0.026(2) 0.023(2) -0.0047(19) 0.0023(19) -0.004(2)
C30 0.030(2) 0.032(2) 0.027(2) -0.004(2) 0.008(2) -0.004(2)
C31 0.026(2) 0.027(2) 0.031(2) -0.001(2) 0.002(2) 0.000(2)
C32 0.023(2) 0.027(2) 0.021(2) 0.0014(18) -0.0002(18) 0.0000(19)
C33 0.047(3) 0.039(3) 0.027(2) -0.003(2) 0.005(2) 0.000(2)
C34 0.035(3) 0.042(3) 0.043(3) 0.007(2) 0.013(2) 0.007(2)
C35 0.020(2) 0.025(2) 0.020(2) -0.0008(18) -0.0046(18) 0.0058(18)
C36 0.020(2) 0.026(2) 0.023(2) -0.0004(18) -0.0026(18) 0.0047(18)
C37 0.022(2) 0.025(2) 0.029(2) 0.0003(19) -0.0064(19) 0.0049(19)
C38 0.026(2) 0.030(2) 0.035(3) 0.003(2) -0.005(2) -0.002(2)
C39 0.024(2) 0.033(3) 0.032(2) 0.004(2) 0.003(2) 0.002(2)
C40 0.026(2) 0.027(2) 0.025(2) 0.0000(19) -0.0007(19) 0.0047(19)
C41 0.036(3) 0.028(3) 0.043(3) -0.002(2) -0.005(2) 0.002(2)
C42 0.039(3) 0.040(3) 0.038(3) 0.006(2) 0.009(2) -0.001(2)
C43 0.022(2) 0.026(2) 0.020(2) -0.0053(18) 0.0020(18) 0.0043(19)
C44 0.021(2) 0.025(2) 0.027(2) -0.0023(19) -0.0014(18) -0.0005(19)
C45 0.029(2) 0.026(2) 0.022(2) -0.0003(19) -0.0024(19) 0.000(2)
C46 0.026(2) 0.033(3) 0.033(2) -0.005(2) -0.006(2) 0.001(2)
C47 0.027(2) 0.030(2) 0.028(2) -0.002(2) -0.0002(19) -0.002(2)
C48 0.027(2) 0.022(2) 0.026(2) 0.0016(18) 0.0014(19) 0.0034(19)
C49 0.035(3) 0.033(3) 0.031(3) 0.001(2) -0.009(2) -0.004(2)
C50 0.041(3) 0.037(3) 0.040(3) -0.003(2) -0.007(2) -0.006(2)
B1 0.029(3) 0.023(3) 0.020(2) -0.003(2) 0.000(2) 0.000(2)

loop_
_geom_bond_atom_site_label_1
_geom_bond_atom_site_label_2
_geom_bond_distance
_geom_bond_site_symmetry_2
_geom_bond_publ_flag
Fe1 C1 1.791(6) . ?
Fe1 C2 1.811(8) . ?
Fe1 C12 2.092(6) . ?
Fe1 C3 2.096(6) . ?
Fe1 C13 2.120(6) . ?
Fe1 C11 2.125(5) . ?
Fe1 C10 2.143(5) . ?
Fe1 C9 2.144(5) . ?
Fe1 C4 2.233(7) . ?
F1 C25 1.332(6) . ?
F2 C25 1.330(6) . ?
F3 C25 1.326(6) . ?
F4 C26 1.319(7) . ?
F5 C26 1.280(7) . ?
F6 C26 1.315(7) . ?
F7 C33 1.289(7) . ?
F8 C33 1.334(7) . ?
F9 C33 1.310(6) . ?
F10 C34 1.339(6) . ?
F11 C34 1.317(7) . ?
F12 C34 1.339(7) . ?
F13 C41 1.333(6) . ?
F14 C41 1.348(6) . ?
F15 C41 1.332(6) . ?
F16 C42 1.315(7) . ?
F17 C42 1.319(7) . ?
F18 C42 1.334(6) . ?
F19 C49 1.314(6) . ?
F20 C49 1.318(7) . ?
F21 C49 1.322(6) . ?
F22 C50 1.343(7) . ?
F23 C50 1.339(6) . ?
F24 C50 1.309(7) . ?
O1 C1 1.137(7) . ?
O2 C2 1.128(9) . ?
C3 C4 1.393(9) . ?
C4 C5 1.551(9) . ?
C5 C7 1.477(11) . ?
C5 C6 1.501(8) . ?
C5 C8 1.595(12) . ?
C9 C13 1.419(8) . ?
C9 C10 1.435(8) . ?
C9 C14 1.495(8) . ?
C10 C11 1.408(8) . ?
C10 C15 1.497(8) . ?
C11 C12 1.431(8) . ?
C11 C16 1.502(9) . ?
C12 C13 1.428(9) . ?
C12 C17 1.498(9) . ?
C13 C18 1.505(8) . ?
C19 C20 1.400(6) . ?
C19 C24 1.406(6) . ?
C19 B1 1.634(7) . ?
C20 C21 1.388(7) . ?
C21 C22 1.398(7) . ?
C21 C25 1.484(7) . ?
C22 C23 1.377(7) . ?
C23 C24 1.388(7) . ?
C23 C26 1.499(7) . ?
C27 C32 1.395(6) . ?
C27 C28 1.410(6) . ?
C27 B1 1.639(7) . ?
C28 C29 1.389(7) . ?
C29 C30 1.369(7) . ?
C29 C33 1.484(7) . ?
C30 C31 1.394(7) . ?
C31 C32 1.380(7) . ?
C31 C34 1.489(7) . ?
C35 C36 1.396(6) . ?
C35 C40 1.399(6) . ?
C35 B1 1.647(7) . ?
C36 C37 1.393(6) . ?
C37 C38 1.377(7) . ?
C37 C41 1.483(7) . ?
C38 C39 1.398(7) . ?
C39 C40 1.383(7) . ?
C39 C42 1.495(7) . ?
C43 C44 1.390(6) . ?
C43 C48 1.404(6) . ?
C43 B1 1.658(7) . ?
C44 C45 1.388(6) . ?
C45 C46 1.383(7) . ?
C45 C49 1.482(7) . ?
C46 C47 1.391(7) . ?
C47 C48 1.391(7) . ?
C47 C50 1.488(7) . ?
